data_7114859
loop_
_publ_author_name
'Jeon, Joonsang'
'Kitamura, Tsugio'
'Yoo, Byung-Woo'
'Kang, Sang Ook'
'Ko, Jaejung'

_publ_section_title
;
 Synthesis and reactivity of an efficient 1,2-dehydrocarborane precursor,
 phenyl[o-(trimethylsilyl)carboranyl]iodonium acetate
;
_journal_issue 20
_journal_name_full 'Chemical Communications'
_journal_page_first 2110
_journal_paper_doi 10.1039/b107343e
_journal_year 2001
_chemical_formula_sum 'C9 H18 B10'
_chemical_formula_weight 234.33
_chemical_name_systematic
; 
? 
;
_space_group_IT_number 14
_symmetry_cell_setting monoclinic
_symmetry_space_group_name_Hall '-P 2ybc'
_symmetry_space_group_name_H-M 'P 1 21/c 1'
_atom_sites_solution_hydrogens geom
_atom_sites_solution_primary direct
_atom_sites_solution_secondary difmap
_audit_creation_method SHELXL-97
_cell_angle_alpha 90.00
_cell_angle_beta 100.354(2)
_cell_angle_gamma 90.00
_cell_formula_units_Z 4
_cell_length_a 7.6927(8)
_cell_length_b 13.5948(14)
_cell_length_c 12.9203(14)
_cell_measurement_reflns_used 8594
_cell_measurement_temperature 298(2)
_cell_measurement_theta_max 28.27
_cell_measurement_theta_min 2.19
_cell_volume 1329.2(2)
_computing_cell_refinement 'Bruker SMART'
_computing_data_collection 'Bruker SMART'
_computing_data_reduction 'Bruker SHELXTL'
_computing_molecular_graphics 'Bruker SHELXTL'
_computing_publication_material 'Bruker SHELXTL'
_computing_structure_refinement 'SHELXL-97 (Sheldrick, 1997)'
_computing_structure_solution 'SHELXS-97 (Sheldrick, 1990)'
_diffrn_ambient_temperature 298(2)
_diffrn_measured_fraction_theta_full 0.970
_diffrn_measured_fraction_theta_max 0.970
_diffrn_measurement_device_type 'CCD area detector'
_diffrn_measurement_method 'phi and omega scans'
_diffrn_radiation_monochromator graphite
_diffrn_radiation_source 'fine-focus sealed tube'
_diffrn_radiation_type MoK\a
_diffrn_radiation_wavelength 0.71073
_diffrn_reflns_av_R_equivalents 0.0435
_diffrn_reflns_av_sigmaI/netI 0.0408
_diffrn_reflns_limit_h_max 10
_diffrn_reflns_limit_h_min -7
_diffrn_reflns_limit_k_max 17
_diffrn_reflns_limit_k_min -17
_diffrn_reflns_limit_l_max 16
_diffrn_reflns_limit_l_min -13
_diffrn_reflns_number 8594
_diffrn_reflns_theta_full 28.27
_diffrn_reflns_theta_max 28.27
_diffrn_reflns_theta_min 2.19
_exptl_absorpt_coefficient_mu 0.054
_exptl_absorpt_correction_type none
_exptl_crystal_colour colorless
_exptl_crystal_density_diffrn 1.171
_exptl_crystal_density_method 'not measured'
_exptl_crystal_description block
_exptl_crystal_F_000 488
_exptl_crystal_size_max 0.30
_exptl_crystal_size_mid 0.40
_exptl_crystal_size_min 0.50
_refine_diff_density_max 0.571
_refine_diff_density_min -0.287
_refine_diff_density_rms 0.047
_refine_ls_extinction_method none
_refine_ls_goodness_of_fit_ref 1.047
_refine_ls_hydrogen_treatment mixed
_refine_ls_matrix_type full
_refine_ls_number_parameters 172
_refine_ls_number_reflns 3195
_refine_ls_number_restraints 0
_refine_ls_restrained_S_all 1.047
_refine_ls_R_factor_all 0.0939
_refine_ls_R_factor_gt 0.0665
_refine_ls_shift/su_max 0.000
_refine_ls_shift/su_mean 0.000
_refine_ls_structure_factor_coef Fsqd
_refine_ls_weighting_details 'calc w=1/[\s^2^(Fo^2^)+(0.0960P)^2^+0.6079P] where P=(Fo^2^+2Fc^2^)/3'
_refine_ls_weighting_scheme calc
_refine_ls_wR_factor_gt 0.1804
_refine_ls_wR_factor_ref 0.1991
_reflns_number_gt 2248
_reflns_number_total 3195
_reflns_threshold_expression >2sigma(I)
_cod_data_source_file b107343e.txt
_cod_data_source_block kjj30
_cod_depositor_comments
;
The following automatic conversions were performed:

'_symmetry_cell_setting' value 'Monoclinic' changed to 'monoclinic'
according to
/usr/data/users/saulius/automatic-downloads/retrospective/RSC/lib/dictionaries/cif_core.dic
dictionary named 'cif_core.dic' version 2.4.2 from 2011-04-26.

Automatic conversion script
Id: cif_fix_values 2281 2013-09-26 08:29:07Z andrius 
;
_cod_original_sg_symbol_H-M P2(1)/c
_cod_database_code 7114859

loop_
_symmetry_equiv_pos_as_xyz
'x, y, z'
'-x, y+1/2, -z+1/2'
'-x, -y, -z'
'x, -y-1/2, z-1/2'

loop_
_atom_site_label
_atom_site_type_symbol
_atom_site_fract_x
_atom_site_fract_y
_atom_site_fract_z
_atom_site_U_iso_or_equiv
_atom_site_adp_type
_atom_site_occupancy
_atom_site_symmetry_multiplicity
_atom_site_calc_flag
_atom_site_refinement_flags
C1 C 0.3372(2) 0.17233(14) 0.14543(14) 0.0319(4) Uani 1 1 d .
C2 C 0.1915(2) 0.10609(14) 0.18935(15) 0.0335(4) Uani 1 1 d .
C3 C 0.0154(3) 0.14678(17) 0.12682(18) 0.0456(5) Uani 1 1 d .
H3 H -0.0833 0.1030 0.1234 0.055 Uiso 1 1 calc R
C4 C 0.0581(3) 0.17753(19) 0.01569(17) 0.0531(6) Uani 1 1 d .
H4 H 0.0805 0.1251 -0.0300 0.064 Uiso 1 1 calc R
C5 C 0.2215(3) 0.24182(16) 0.06644(16) 0.0416(5) Uani 1 1 d .
H5 H 0.2826 0.2730 0.0168 0.050 Uiso 1 1 calc R
C6 C 0.1143(3) 0.31105(17) 0.12227(19) 0.0522(6) Uani 1 1 d .
H6 H 0.1682 0.3661 0.1623 0.063 Uiso 1 1 calc R
C7 C -0.0184(3) 0.24895(19) 0.16070(19) 0.0526(6) Uani 1 1 d .
H7 H -0.0554 0.2619 0.2265 0.063 Uiso 1 1 calc R
C8 C -0.0739(3) 0.31497(19) 0.06503(19) 0.0545(6) Uani 1 1 d .
H8 H -0.1480 0.3717 0.0658 0.065 Uiso 1 1 calc R
C9 C -0.0853(3) 0.24879(19) -0.02791(18) 0.0549(6) Uani 1 1 d .
H9A H -0.0598 0.2829 -0.0885 0.066 Uiso 1 1 calc R
H9B H -0.1985 0.2173 -0.0451 0.066 Uiso 1 1 calc R
B1 B 0.2631(3) 0.07255(19) 0.31880(19) 0.0420(5) Uani 1 1 d .
H1 H 0.1860 0.0638 0.3688 0.050 Uiso 1 1 calc R
B2 B 0.2641(3) -0.01274(18) 0.2152(2) 0.0456(6) Uani 1 1 d .
H2 H 0.1873 -0.0689 0.2076 0.055 Uiso 1 1 calc R
B3 B 0.4525(3) -0.00233(19) 0.3170(2) 0.0467(6) Uani 1 1 d .
H3A H 0.4850 -0.0539 0.3675 0.056 Uiso 1 1 calc R
B4 B 0.5233(3) 0.10500(19) 0.13631(19) 0.0429(6) Uani 1 1 d .
H4A H 0.5944 0.1161 0.0835 0.051 Uiso 1 1 calc R
B5 B 0.4829(4) -0.01495(19) 0.1848(2) 0.0482(6) Uani 1 1 d .
H5A H 0.5337 -0.0734 0.1609 0.058 Uiso 1 1 calc R
B6 B 0.6137(3) 0.0709(2) 0.2681(2) 0.0465(6) Uani 1 1 d .
H6A H 0.7384 0.0611 0.2909 0.056 Uiso 1 1 calc R
B7 B 0.4814(3) 0.12320(19) 0.35236(19) 0.0422(5) Uani 1 1 d .
H7A H 0.5314 0.1424 0.4229 0.051 Uiso 1 1 calc R
B8 B 0.3161(3) 0.04876(17) 0.10596(19) 0.0410(5) Uani 1 1 d .
H8A H 0.2708 0.0262 0.0359 0.049 Uiso 1 1 calc R
B9 B 0.3141(3) 0.19027(17) 0.27643(17) 0.0360(5) Uani 1 1 d .
H9 H 0.2680 0.2484 0.3039 0.043 Uiso 1 1 calc R
B10 B 0.5229(3) 0.19023(18) 0.23975(19) 0.0399(5) Uani 1 1 d .
H10 H 0.5941 0.2486 0.2446 0.048 Uiso 1 1 calc R

loop_
_atom_site_aniso_label
_atom_site_aniso_U_11
_atom_site_aniso_U_22
_atom_site_aniso_U_33
_atom_site_aniso_U_23
_atom_site_aniso_U_13
_atom_site_aniso_U_12
C1 0.0279(8) 0.0333(9) 0.0353(9) 0.0003(7) 0.0078(7) -0.0020(7)
C2 0.0282(9) 0.0360(10) 0.0368(9) 0.0028(8) 0.0072(7) -0.0046(7)
C3 0.0264(9) 0.0549(13) 0.0553(13) 0.0083(10) 0.0066(8) -0.0017(8)
C4 0.0537(13) 0.0596(14) 0.0393(11) -0.0124(10) -0.0102(9) 0.0191(11)
C5 0.0351(10) 0.0475(12) 0.0431(11) 0.0128(9) 0.0097(8) 0.0021(8)
C6 0.0493(13) 0.0446(12) 0.0578(14) -0.0075(10) -0.0035(10) 0.0100(10)
C7 0.0468(12) 0.0637(15) 0.0469(12) -0.0040(11) 0.0080(9) 0.0114(11)
C8 0.0464(13) 0.0579(14) 0.0554(13) 0.0020(11) -0.0004(10) 0.0190(11)
C9 0.0447(12) 0.0681(16) 0.0483(12) 0.0076(11) -0.0015(10) 0.0116(11)
B1 0.0408(12) 0.0485(13) 0.0382(12) 0.0077(10) 0.0107(9) -0.0024(10)
B2 0.0484(14) 0.0332(12) 0.0527(14) 0.0038(10) 0.0027(11) -0.0070(10)
B3 0.0505(14) 0.0422(13) 0.0454(13) 0.0097(10) 0.0030(11) 0.0046(11)
B4 0.0345(11) 0.0514(14) 0.0451(13) 0.0034(11) 0.0133(10) 0.0075(10)
B5 0.0538(15) 0.0393(13) 0.0507(14) -0.0017(11) 0.0074(11) 0.0129(11)
B6 0.0324(11) 0.0545(15) 0.0507(14) 0.0063(12) 0.0024(10) 0.0064(10)
B7 0.0404(12) 0.0485(14) 0.0347(11) 0.0003(10) -0.0012(9) -0.0016(10)
B8 0.0462(13) 0.0385(12) 0.0374(12) -0.0055(9) 0.0049(10) 0.0016(10)
B9 0.0374(11) 0.0361(11) 0.0347(10) -0.0047(9) 0.0075(8) -0.0008(9)
B10 0.0298(10) 0.0422(12) 0.0463(12) 0.0018(10) 0.0029(9) -0.0056(9)

loop_
_atom_type_symbol
_atom_type_description
_atom_type_scat_dispersion_real
_atom_type_scat_dispersion_imag
_atom_type_scat_source
C C 0.0033 0.0016 'International Tables Vol C Tables 4.2.6.8 and 6.1.1.4'
H H 0.0000 0.0000 'International Tables Vol C Tables 4.2.6.8 and 6.1.1.4'
B B 0.0013 0.0007 'International Tables Vol C Tables 4.2.6.8 and 6.1.1.4'

loop_
_geom_angle_atom_site_label_1
_geom_angle_atom_site_label_2
_geom_angle_atom_site_label_3
_geom_angle
C5 C1 C2 102.57(14)
C5 C1 B10 133.33(16)
C2 C1 B10 111.70(15)
C5 C1 B4 131.76(16)
C2 C1 B4 111.42(15)
B10 C1 B4 61.89(13)
C5 C1 B9 113.93(15)
C2 C1 B9 62.69(11)
B10 C1 B9 60.73(12)
B4 C1 B9 111.76(15)
C5 C1 B8 112.34(16)
C2 C1 B8 62.31(12)
B10 C1 B8 111.30(15)
B4 C1 B8 60.37(13)
B9 C1 B8 113.22(15)
C3 C2 C1 102.38(15)
C3 C2 B2 131.21(17)
C1 C2 B2 111.65(15)
C3 C2 B1 134.18(16)
C1 C2 B1 111.48(14)
B2 C2 B1 61.84(14)
C3 C2 B8 111.25(16)
C1 C2 B8 62.67(12)
B2 C2 B8 60.46(14)
B1 C2 B8 111.37(16)
C3 C2 B9 114.84(16)
C1 C2 B9 62.34(11)
B2 C2 B9 111.64(15)
B1 C2 B9 60.66(13)
B8 C2 B9 113.22(14)
C7 C3 C2 111.18(18)
C7 C3 C4 95.49(18)
C2 C3 C4 105.23(15)
C9 C4 C5 106.0(2)
C9 C4 C3 104.63(18)
C5 C4 C3 92.80(15)
C6 C5 C1 111.25(17)
C6 C5 C4 94.67(16)
C1 C5 C4 104.91(17)
C7 C6 C8 61.52(16)
C7 C6 C5 105.82(19)
C8 C6 C5 110.22(19)
C6 C7 C3 105.40(18)
C6 C7 C8 60.08(16)
C3 C7 C8 110.4(2)
C9 C8 C6 106.67(19)
C9 C8 C7 105.4(2)
C6 C8 C7 58.40(16)
C8 C9 C4 98.89(17)
C2 B1 B9 60.53(12)
C2 B1 B2 58.99(13)
B9 B1 B2 109.21(16)
C2 B1 B3 104.95(16)
B9 B1 B3 106.71(17)
B2 B1 B3 60.09(14)
C2 B1 B7 104.77(15)
B9 B1 B7 58.31(13)
B2 B1 B7 107.63(17)
B3 B1 B7 59.36(14)
C2 B2 B8 60.52(13)
C2 B2 B1 59.17(13)
B8 B2 B1 109.25(17)
C2 B2 B3 105.16(17)
B8 B2 B3 106.54(17)
B1 B2 B3 60.21(14)
C2 B2 B5 104.91(16)
B8 B2 B5 58.12(14)
B1 B2 B5 107.92(17)
B3 B2 B5 59.48(14)
B7 B3 B5 108.04(18)
B7 B3 B2 108.38(17)
B5 B3 B2 60.75(15)
B7 B3 B1 60.70(14)
B5 B3 B1 108.53(17)
B2 B3 B1 59.70(14)
B7 B3 B6 59.51(15)
B5 B3 B6 59.66(15)
B2 B3 B6 107.91(18)
B1 B3 B6 107.87(17)
C1 B4 B8 60.78(12)
C1 B4 B10 59.05(12)
B8 B4 B10 109.33(16)
C1 B4 B6 105.06(16)
B8 B4 B6 106.52(18)
B10 B4 B6 60.12(14)
C1 B4 B5 105.16(16)
B8 B4 B5 58.17(14)
B10 B4 B5 107.93(17)
B6 B4 B5 59.46(15)
B8 B5 B6 108.03(18)
B8 B5 B3 107.92(18)
B6 B5 B3 60.67(15)
B8 B5 B4 59.57(14)
B6 B5 B4 59.93(14)
B3 B5 B4 108.02(18)
B8 B5 B2 59.53(14)
B6 B5 B2 107.93(18)
B3 B5 B2 59.77(15)
B4 B5 B2 106.80(17)
B7 B6 B5 108.17(17)
B7 B6 B10 60.76(14)
B5 B6 B10 108.42(17)
B7 B6 B4 108.33(17)
B5 B6 B4 60.61(15)
B10 B6 B4 59.59(14)
B7 B6 B3 59.66(14)
B5 B6 B3 59.67(15)
B10 B6 B3 107.97(17)
B4 B6 B3 107.77(17)
B9 B7 B6 108.35(16)
B9 B7 B3 108.39(17)
B6 B7 B3 60.83(15)
B9 B7 B10 59.68(13)
B6 B7 B10 59.92(14)
B3 B7 B10 108.23(17)
B9 B7 B1 59.81(13)
B6 B7 B1 108.32(17)
B3 B7 B1 59.94(14)
B10 B7 B1 107.11(16)
B5 B8 B4 62.26(15)
B5 B8 B2 62.35(15)
B4 B8 B2 111.09(18)
B5 B8 C2 107.01(17)
B4 B8 C2 104.21(16)
B2 B8 C2 59.02(13)
B5 B8 C1 106.82(17)
B4 B8 C1 58.85(13)
B2 B8 C1 104.24(16)
C2 B8 C1 55.02(11)
B7 B9 C1 106.27(15)
B7 B9 B10 61.93(13)
C1 B9 B10 58.78(12)
B7 B9 C2 106.19(16)
C1 B9 C2 54.97(10)
B10 B9 C2 103.84(15)
B7 B9 B1 61.88(14)
C1 B9 B1 103.96(15)
B10 B9 B1 110.49(17)
C2 B9 B1 58.81(12)
C1 B10 B9 60.49(11)
C1 B10 B4 59.07(12)
B9 B10 B4 109.27(16)
C1 B10 B6 105.21(16)
B9 B10 B6 106.81(17)
B4 B10 B6 60.29(14)
C1 B10 B7 104.86(15)
B9 B10 B7 58.39(13)
B4 B10 B7 107.74(17)
B6 B10 B7 59.31(14)

loop_
_geom_bond_atom_site_label_1
_geom_bond_atom_site_label_2
_geom_bond_distance
C1 C5 1.550(3)
C1 C2 1.618(2)
C1 B10 1.720(3)
C1 B4 1.720(3)
C1 B9 1.750(3)
C1 B8 1.755(3)
C2 C3 1.549(3)
C2 B2 1.722(3)
C2 B1 1.726(3)
C2 B8 1.749(3)
C2 B9 1.756(3)
C3 C7 1.493(3)
C3 C4 1.585(3)
C4 C9 1.500(3)
C4 C5 1.574(3)
C5 C6 1.516(3)
C6 C7 1.478(4)
C6 C8 1.504(3)
C7 C8 1.525(3)
C8 C9 1.490(3)
B1 B9 1.758(3)
B1 B2 1.772(4)
B1 B3 1.781(4)
B1 B7 1.794(3)
B2 B8 1.748(3)
B2 B3 1.779(4)
B2 B5 1.796(4)
B3 B7 1.770(4)
B3 B5 1.773(4)
B3 B6 1.791(4)
B4 B8 1.747(3)
B4 B10 1.769(3)
B4 B6 1.782(4)
B4 B5 1.794(4)
B5 B8 1.722(3)
B5 B6 1.773(4)
B6 B7 1.768(4)
B6 B10 1.779(4)
B7 B9 1.731(3)
B7 B10 1.794(3)
B9 B10 1.755(3)
